data_7029442
loop_
_publ_author_name
'Wei, Xiao-Hua'
'Yang, Lin-Yan'
'Liao, Sheng-Yun'
'Zhang, Ming'
'Tian, Jin-Lei'
'Du, Pei-Yao'
'Gu, Wen'
'Liu, Xin'

_publ_section_title
;
 A series of rare earth complexes with novel non-interpenetrating 3D
 networks: synthesis, structures, magnetic and optical properties.
;
_journal_issue 15
_journal_name_full 'Dalton transactions (Cambridge, England : 2003)'
_journal_page_first 5793
_journal_page_last 5800
_journal_paper_doi 10.1039/c3dt53112k
_journal_volume 43
_journal_year 2014
_chemical_formula_sum 'C21 H11 Nd O9'
_chemical_formula_weight 551.54
_chemical_name_systematic
; 
 ? 
;
_space_group_IT_number 15
_symmetry_space_group_name_Hall '-C 2yc'
_symmetry_space_group_name_H-M 'C 1 2/c 1'
_atom_sites_solution_hydrogens geom
_atom_sites_solution_primary direct
_atom_sites_solution_secondary difmap
_audit_creation_method SHELXL-97
_cell_angle_alpha 90.00
_cell_angle_beta 113.39(3)
_cell_angle_gamma 90.00
_cell_formula_units_Z 8
_cell_length_a 29.762(6)
_cell_length_b 9.1425(18)
_cell_length_c 16.364(3)
_cell_measurement_reflns_used 5970
_cell_measurement_temperature 293(2)
_cell_measurement_theta_max 25.01
_cell_measurement_theta_min 3.07
_cell_volume 4086.7(17)
_computing_data_collection 'CrystalClear-SM Expert(Rigaku, 2009)'
_computing_molecular_graphics 'Rigaku SHELXTL(Sheldrick, 1990)'
_computing_publication_material 'Rigaku SHELXTL-97'
_computing_structure_refinement 'SHELXL-97 (Sheldrick, 1997)'
_computing_structure_solution 'SHELXS-97 (Sheldrick, 1990)'
_diffrn_ambient_temperature 293(2)
_diffrn_measured_fraction_theta_full 0.998
_diffrn_measured_fraction_theta_max 0.998
_diffrn_measurement_device_type 'Rigaku 002 Saturn 944 area detector'
_diffrn_radiation_monochromator graphite
_diffrn_radiation_source 'fine-focus sealed tube'
_diffrn_radiation_type MoK\a
_diffrn_radiation_wavelength 0.71073
_diffrn_reflns_av_R_equivalents 0.0588
_diffrn_reflns_av_sigmaI/netI 0.0625
_diffrn_reflns_limit_h_max 35
_diffrn_reflns_limit_h_min -35
_diffrn_reflns_limit_k_max 10
_diffrn_reflns_limit_k_min -10
_diffrn_reflns_limit_l_max 19
_diffrn_reflns_limit_l_min -19
_diffrn_reflns_number 12636
_diffrn_reflns_theta_full 25.01
_diffrn_reflns_theta_max 25.01
_diffrn_reflns_theta_min 3.07
_exptl_absorpt_coefficient_mu 2.592
_exptl_absorpt_correction_T_max 0.7462
_exptl_absorpt_correction_T_min 0.6818
_exptl_absorpt_correction_type multi-scan
_exptl_absorpt_process_details SADABS
_exptl_crystal_colour purple
_exptl_crystal_density_diffrn 1.793
_exptl_crystal_density_meas ?
_exptl_crystal_density_method 'not measured'
_exptl_crystal_description block
_exptl_crystal_F_000 2152
_exptl_crystal_size_max 0.16
_exptl_crystal_size_mid 0.14
_exptl_crystal_size_min 0.12
_platon_squeeze_details ' ?'
_refine_diff_density_max 3.624
_refine_diff_density_min -1.222
_refine_diff_density_rms 0.136
_refine_ls_extinction_method none
_refine_ls_goodness_of_fit_ref 1.048
_refine_ls_hydrogen_treatment mixed
_refine_ls_matrix_type full
_refine_ls_number_parameters 280
_refine_ls_number_reflns 3595
_refine_ls_number_restraints 0
_refine_ls_restrained_S_all 1.048
_refine_ls_R_factor_all 0.0611
_refine_ls_R_factor_gt 0.0456
_refine_ls_shift/su_max 0.001
_refine_ls_shift/su_mean 0.000
_refine_ls_structure_factor_coef Fsqd
_refine_ls_weighting_details 'calc w=1/[\s^2^(Fo^2^)+(0.0691P)^2^+10.1493P] where P=(Fo^2^+2Fc^2^)/3'
_refine_ls_weighting_scheme calc
_refine_ls_wR_factor_gt 0.1248
_refine_ls_wR_factor_ref 0.1310
_reflns_number_gt 2874
_reflns_number_total 3595
_reflns_threshold_expression >2sigma(I)
_cod_data_source_file c3dt53112k.txt
_cod_data_source_block a
_cod_depositor_comments
;
The following automatic conversions were performed:

'_exptl_crystal_density_meas' value 'none' was changed to '?' - the
value is perceived as not measured.

Automatic conversion script
Id: cif_fix_values 3008 2015-01-20 13:52:24Z robertas 
;
_cod_original_cell_volume 4086.7(14)
_cod_original_sg_symbol_H-M C2/c
_cod_database_code 7029442

loop_
_symmetry_equiv_pos_as_xyz
'x, y, z'
'-x, y, -z+1/2'
'x+1/2, y+1/2, z'
'-x+1/2, y+1/2, -z+1/2'
'-x, -y, -z'
'x, -y, z-1/2'
'-x+1/2, -y+1/2, -z'
'x+1/2, -y+1/2, z-1/2'

loop_
_atom_site_label
_atom_site_type_symbol
_atom_site_fract_x
_atom_site_fract_y
_atom_site_fract_z
_atom_site_U_iso_or_equiv
_atom_site_adp_type
_atom_site_occupancy
_atom_site_symmetry_multiplicity
_atom_site_calc_flag
_atom_site_refinement_flags
Nd1 Nd 0.497310(12) -0.16375(5) 0.40641(3) 0.04000(18) Uani 1 1 d .
O1 O 0.56044(16) 0.0202(6) 0.4366(3) 0.0501(13) Uani 1 1 d .
O2 O 0.55836(17) 0.2086(6) 0.5215(4) 0.0482(13) Uani 1 1 d .
O3 O 0.73303(15) -0.0434(5) 0.4865(3) 0.0370(11) Uani 1 1 d .
O4 O 0.73119(15) 0.3653(4) 0.6711(3) 0.0324(11) Uani 1 1 d .
O5 O 0.94134(18) 0.2295(7) 0.9567(3) 0.0552(14) Uani 1 1 d .
O6 O 0.95626(16) 0.4394(6) 0.9059(4) 0.0577(15) Uani 1 1 d .
O7 O 0.95246(16) -0.2343(6) 0.6579(3) 0.0430(12) Uani 1 1 d .
O8 O 0.93238(16) -0.2734(6) 0.7729(3) 0.0434(12) Uani 1 1 d .
O10 O 0.4846(2) -0.4449(7) 0.4075(4) 0.0710(17) Uani 1 1 d .
C1 C 0.5797(2) 0.1230(9) 0.4893(5) 0.0398(17) Uani 1 1 d .
C2 C 0.6344(2) 0.1404(7) 0.5192(4) 0.0297(15) Uani 1 1 d .
C3 C 0.6583(2) 0.2467(7) 0.5801(4) 0.0284(14) Uani 1 1 d .
H3 H 0.6410 0.3107 0.6010 0.034 Uiso 1 1 calc R
C4 C 0.7081(2) 0.2566(6) 0.6093(4) 0.0243(13) Uani 1 1 d .
C5 C 0.7340(2) 0.1628(6) 0.5778(4) 0.0271(14) Uani 1 1 d .
H5 H 0.7677 0.1728 0.5958 0.032 Uiso 1 1 calc R
C6 C 0.7092(2) 0.0551(7) 0.5195(4) 0.0266(14) Uani 1 1 d .
C7 C 0.6597(2) 0.0428(7) 0.4889(4) 0.0315(15) Uani 1 1 d .
H7 H 0.6432 -0.0298 0.4483 0.038 Uiso 1 1 calc R
C8 C 0.7805(2) 0.3494(6) 0.7232(4) 0.0250(14) Uani 1 1 d .
C9 C 0.8098(2) 0.4648(7) 0.7269(4) 0.0334(15) Uani 1 1 d .
H9 H 0.7973 0.5467 0.6914 0.040 Uiso 1 1 calc R
C10 C 0.8590(2) 0.4588(7) 0.7849(5) 0.0366(16) Uani 1 1 d .
H10 H 0.8795 0.5379 0.7896 0.044 Uiso 1 1 calc R
C11 C 0.8769(2) 0.3364(7) 0.8347(4) 0.0304(15) Uani 1 1 d .
C12 C 0.8466(2) 0.2196(7) 0.8287(4) 0.0322(15) Uani 1 1 d .
H12 H 0.8590 0.1365 0.8630 0.039 Uiso 1 1 calc R
C13 C 0.7983(2) 0.2252(7) 0.7726(4) 0.0332(15) Uani 1 1 d .
H13 H 0.7778 0.1461 0.7679 0.040 Uiso 1 1 calc R
C14 C 0.7797(2) -0.0860(7) 0.5411(4) 0.0299(14) Uani 1 1 d .
C15 C 0.7920(2) -0.1213(7) 0.6298(4) 0.0329(15) Uani 1 1 d .
H15 H 0.7691 -0.1134 0.6550 0.039 Uiso 1 1 calc R
C16 C 0.8385(2) -0.1679(6) 0.6794(4) 0.0296(14) Uani 1 1 d .
H16 H 0.8473 -0.1909 0.7392 0.036 Uiso 1 1 calc R
C17 C 0.8729(2) -0.1815(6) 0.6416(4) 0.0265(14) Uani 1 1 d .
C18 C 0.8588(2) -0.1468(7) 0.5526(5) 0.0369(16) Uani 1 1 d .
H18 H 0.8812 -0.1564 0.5263 0.044 Uiso 1 1 calc R
C19 C 0.8127(2) -0.0989(8) 0.5030(4) 0.0345(15) Uani 1 1 d .
H19 H 0.8038 -0.0751 0.4433 0.041 Uiso 1 1 calc R
C20 C 0.9225(2) -0.2350(7) 0.6940(4) 0.0316(15) Uani 1 1 d .
C21 C 0.9284(2) 0.3333(9) 0.9029(5) 0.0412(18) Uani 1 1 d .

loop_
_atom_site_aniso_label
_atom_site_aniso_U_11
_atom_site_aniso_U_22
_atom_site_aniso_U_33
_atom_site_aniso_U_23
_atom_site_aniso_U_13
_atom_site_aniso_U_12
Nd1 0.0140(2) 0.0665(3) 0.0335(3) -0.0162(2) 0.00312(18) -0.00581(17)
O1 0.026(2) 0.073(4) 0.046(3) -0.014(3) 0.009(2) -0.016(3)
O2 0.020(2) 0.074(3) 0.050(3) -0.010(3) 0.013(3) -0.001(2)
O3 0.023(2) 0.049(3) 0.027(3) -0.010(2) -0.003(2) 0.013(2)
O4 0.016(2) 0.034(2) 0.036(3) -0.009(2) -0.002(2) 0.0025(18)
O5 0.027(3) 0.094(4) 0.032(3) 0.011(3) -0.002(2) 0.011(3)
O6 0.015(2) 0.071(4) 0.069(4) -0.014(3) -0.002(3) -0.007(2)
O7 0.021(2) 0.077(3) 0.026(3) -0.003(3) 0.004(2) 0.007(2)
O8 0.026(3) 0.068(3) 0.030(3) 0.010(3) 0.004(2) 0.001(2)
O10 0.069(4) 0.069(4) 0.059(4) 0.011(3) 0.009(3) -0.018(3)
C1 0.022(3) 0.065(5) 0.029(4) -0.002(4) 0.006(3) -0.007(3)
C2 0.017(3) 0.040(4) 0.027(4) 0.004(3) 0.004(3) -0.004(3)
C3 0.019(3) 0.039(4) 0.026(4) 0.000(3) 0.007(3) 0.002(3)
C4 0.020(3) 0.027(3) 0.021(3) 0.004(3) 0.003(3) -0.001(3)
C5 0.014(3) 0.039(4) 0.024(4) 0.006(3) 0.004(3) 0.000(3)
C6 0.024(3) 0.031(3) 0.021(3) -0.003(3) 0.004(3) 0.002(3)
C7 0.023(3) 0.040(4) 0.026(4) -0.004(3) 0.003(3) 0.000(3)
C8 0.016(3) 0.033(4) 0.018(3) -0.007(3) -0.002(3) 0.000(3)
C9 0.030(3) 0.029(4) 0.035(4) 0.002(3) 0.006(3) 0.002(3)
C10 0.022(3) 0.039(4) 0.041(4) -0.007(3) 0.004(3) -0.010(3)
C11 0.018(3) 0.044(4) 0.023(4) -0.002(3) 0.002(3) 0.003(3)
C12 0.028(4) 0.040(4) 0.021(4) 0.008(3) 0.001(3) 0.000(3)
C13 0.027(3) 0.037(4) 0.029(4) 0.005(3) 0.003(3) -0.005(3)
C14 0.025(3) 0.030(3) 0.028(4) -0.001(3) 0.002(3) 0.007(3)
C15 0.030(4) 0.038(4) 0.032(4) 0.000(3) 0.014(3) 0.005(3)
C16 0.029(4) 0.036(4) 0.022(3) -0.002(3) 0.009(3) 0.004(3)
C17 0.025(3) 0.027(3) 0.024(4) -0.001(3) 0.005(3) -0.001(3)
C18 0.030(4) 0.053(4) 0.030(4) 0.001(3) 0.014(3) 0.005(3)
C19 0.028(3) 0.051(4) 0.019(3) 0.005(3) 0.004(3) 0.008(3)
C20 0.020(3) 0.041(4) 0.026(4) -0.003(3) 0.001(3) 0.000(3)
C21 0.019(4) 0.069(5) 0.028(4) -0.007(4) 0.001(3) 0.006(4)

loop_
_atom_type_symbol
_atom_type_description
_atom_type_scat_dispersion_real
_atom_type_scat_dispersion_imag
_atom_type_scat_source
C C 0.0033 0.0016 'International Tables Vol C Tables 4.2.6.8 and 6.1.1.4'
H H 0.0000 0.0000 'International Tables Vol C Tables 4.2.6.8 and 6.1.1.4'
O O 0.0106 0.0060 'International Tables Vol C Tables 4.2.6.8 and 6.1.1.4'
Nd Nd -0.1943 3.0179 'International Tables Vol C Tables 4.2.6.8 and 6.1.1.4'

loop_
_geom_angle_atom_site_label_1
_geom_angle_atom_site_label_2
_geom_angle_atom_site_label_3
_geom_angle
_geom_angle_site_symmetry_1
_geom_angle_site_symmetry_3
O7 Nd1 O8 85.44(16) 7_646 8_445
O7 Nd1 O6 139.43(19) 7_646 8_455
O8 Nd1 O6 88.63(18) 8_445 8_455
O7 Nd1 O2 146.74(19) 7_646 5_656
O8 Nd1 O2 86.66(17) 8_445 5_656
O6 Nd1 O2 72.46(18) 8_455 5_656
O7 Nd1 O1 77.62(17) 7_646 .
O8 Nd1 O1 130.29(18) 8_445 .
O6 Nd1 O1 76.01(17) 8_455 .
O2 Nd1 O1 130.11(17) 5_656 .
O7 Nd1 O5 82.86(17) 7_646 4_646
O8 Nd1 O5 142.3(2) 8_445 4_646
O6 Nd1 O5 122.6(2) 8_455 4_646
O2 Nd1 O5 83.88(17) 5_656 4_646
O1 Nd1 O5 81.66(19) . 4_646
O7 Nd1 O10 74.31(19) 7_646 .
O8 Nd1 O10 72.23(18) 8_445 .
O6 Nd1 O10 140.75(18) 8_455 .
O2 Nd1 O10 72.50(19) 5_656 .
O1 Nd1 O10 142.08(19) . .
O5 Nd1 O10 70.08(19) 4_646 .
O7 Nd1 C21 97.15(18) 7_646 4_646
O8 Nd1 C21 162.67(19) 8_445 4_646
O6 Nd1 C21 100.1(2) 8_455 4_646
O2 Nd1 C21 81.81(17) 5_656 4_646
O1 Nd1 C21 66.78(18) . 4_646
O5 Nd1 C21 23.52(19) 4_646 4_646
O10 Nd1 C21 91.9(2) . 4_646
C1 O1 Nd1 140.2(4) . .
C1 O2 Nd1 131.4(5) . 5_656
C14 O3 C6 118.2(5) . .
C8 O4 C4 118.1(4) . .
C21 O5 Nd1 104.5(5) . 4_656
C21 O6 Nd1 170.6(5) . 8_556
C20 O7 Nd1 156.2(5) . 7_646
C20 O8 Nd1 142.8(4) . 8_546
O2 C1 O1 126.4(6) . .
O2 C1 C2 117.4(6) . .
O1 C1 C2 116.2(6) . .
C3 C2 C7 121.4(6) . .
C3 C2 C1 119.4(6) . .
C7 C2 C1 119.1(6) . .
C4 C3 C2 118.5(6) . .
C4 C3 H3 120.7 . .
C2 C3 H3 120.7 . .
C3 C4 C5 121.1(6) . .
C3 C4 O4 117.2(5) . .
C5 C4 O4 121.8(5) . .
C6 C5 C4 118.6(5) . .
C6 C5 H5 120.7 . .
C4 C5 H5 120.7 . .
C7 C6 C5 121.7(6) . .
C7 C6 O3 116.8(5) . .
C5 C6 O3 121.4(5) . .
C6 C7 C2 118.6(6) . .
C6 C7 H7 120.7 . .
C2 C7 H7 120.7 . .
C9 C8 C13 121.8(6) . .
C9 C8 O4 116.9(5) . .
C13 C8 O4 121.2(5) . .
C8 C9 C10 118.9(6) . .
C8 C9 H9 120.6 . .
C10 C9 H9 120.6 . .
C11 C10 C9 119.7(6) . .
C11 C10 H10 120.2 . .
C9 C10 H10 120.2 . .
C10 C11 C12 120.4(6) . .
C10 C11 C21 120.2(6) . .
C12 C11 C21 119.1(6) . .
C13 C12 C11 120.3(6) . .
C13 C12 H12 119.9 . .
C11 C12 H12 119.9 . .
C12 C13 C8 119.0(6) . .
C12 C13 H13 120.5 . .
C8 C13 H13 120.5 . .
C19 C14 O3 117.0(6) . .
C19 C14 C15 121.3(6) . .
O3 C14 C15 121.7(5) . .
C16 C15 C14 118.7(6) . .
C16 C15 H15 120.6 . .
C14 C15 H15 120.6 . .
C15 C16 C17 120.8(6) . .
C15 C16 H16 119.6 . .
C17 C16 H16 119.6 . .
C18 C17 C16 118.5(6) . .
C18 C17 C20 120.4(6) . .
C16 C17 C20 121.1(6) . .
C19 C18 C17 121.0(6) . .
C19 C18 H18 119.5 . .
C17 C18 H18 119.5 . .
C18 C19 C14 119.7(6) . .
C18 C19 H19 120.2 . .
C14 C19 H19 120.2 . .
O7 C20 O8 124.7(6) . .
O7 C20 C17 117.7(6) . .
O8 C20 C17 117.6(6) . .
O5 C21 O6 122.8(7) . .
O5 C21 C11 118.7(7) . .
O6 C21 C11 118.5(7) . .
O5 C21 Nd1 52.0(4) . 4_656
O6 C21 Nd1 75.7(4) . 4_656
C11 C21 Nd1 151.9(5) . 4_656

loop_
_geom_bond_atom_site_label_1
_geom_bond_atom_site_label_2
_geom_bond_distance
_geom_bond_site_symmetry_2
Nd1 O7 2.337(4) 7_646
Nd1 O8 2.342(5) 8_445
Nd1 O6 2.386(5) 8_455
Nd1 O2 2.419(5) 5_656
Nd1 O1 2.422(5) .
Nd1 O5 2.461(6) 4_646
Nd1 O10 2.599(6) .
Nd1 C21 3.025(7) 4_646
O1 C1 1.249(8) .
O2 C1 1.249(8) .
O2 Nd1 2.419(5) 5_656
O3 C14 1.375(7) .
O3 C6 1.384(7) .
O4 C8 1.381(7) .
O4 C4 1.389(7) .
O5 C21 1.247(9) .
O5 Nd1 2.461(6) 4_656
O6 C21 1.265(9) .
O6 Nd1 2.386(5) 8_556
O7 C20 1.248(7) .
O7 Nd1 2.337(4) 7_646
O8 C20 1.257(8) .
O8 Nd1 2.342(5) 8_546
C1 C2 1.512(9) .
C2 C3 1.371(9) .
C2 C7 1.380(8) .
C3 C4 1.369(8) .
C3 H3 0.9300 .
C4 C5 1.384(8) .
C5 C6 1.366(8) .
C5 H5 0.9300 .
C6 C7 1.359(8) .
C7 H7 0.9300 .
C8 C9 1.356(8) .
C8 C13 1.372(9) .
C9 C10 1.394(9) .
C9 H9 0.9300 .
C10 C11 1.362(9) .
C10 H10 0.9300 .
C11 C12 1.376(9) .
C11 C21 1.496(9) .
C12 C13 1.365(9) .
C12 H12 0.9300 .
C13 H13 0.9300 .
C14 C19 1.363(8) .
C14 C15 1.387(9) .
C15 C16 1.364(9) .
C15 H15 0.9300 .
C16 C17 1.397(8) .
C16 H16 0.9300 .
C17 C18 1.383(9) .
C17 C20 1.466(9) .
C18 C19 1.360(9) .
C18 H18 0.9300 .
C19 H19 0.9300 .
C21 Nd1 3.025(7) 4_656

loop_
_geom_torsion_atom_site_label_1
_geom_torsion_atom_site_label_2
_geom_torsion_atom_site_label_3
_geom_torsion_atom_site_label_4
_geom_torsion
_geom_torsion_site_symmetry_1
_geom_torsion_site_symmetry_4
O7 Nd1 O1 C1 -157.1(8) 7_646 .
O8 Nd1 O1 C1 130.0(7) 8_445 .
O6 Nd1 O1 C1 54.1(8) 8_455 .
O2 Nd1 O1 C1 2.1(9) 5_656 .
O5 Nd1 O1 C1 -72.6(8) 4_646 .
O10 Nd1 O1 C1 -114.1(8) . .
C21 Nd1 O1 C1 -53.6(8) 4_646 .
Nd1 O2 C1 O1 48.9(11) 5_656 .
Nd1 O2 C1 C2 -128.4(5) 5_656 .
Nd1 O1 C1 O2 -36.0(13) . .
Nd1 O1 C1 C2 141.4(5) . .
O2 C1 C2 C3 0.5(10) . .
O1 C1 C2 C3 -177.1(6) . .
O2 C1 C2 C7 176.5(6) . .
O1 C1 C2 C7 -1.2(10) . .
C7 C2 C3 C4 1.3(9) . .
C1 C2 C3 C4 177.2(6) . .
C2 C3 C4 C5 0.7(9) . .
C2 C3 C4 O4 -179.9(5) . .
C8 O4 C4 C3 158.8(6) . .
C8 O4 C4 C5 -21.8(8) . .
C3 C4 C5 C6 -2.9(9) . .
O4 C4 C5 C6 177.7(5) . .
C4 C5 C6 C7 3.3(9) . .
C4 C5 C6 O3 -179.1(5) . .
C14 O3 C6 C7 -148.4(6) . .
C14 O3 C6 C5 33.9(8) . .
C5 C6 C7 C2 -1.4(10) . .
O3 C6 C7 C2 -179.1(5) . .
C3 C2 C7 C6 -1.0(10) . .
C1 C2 C7 C6 -176.8(6) . .
C4 O4 C8 C9 129.5(6) . .
C4 O4 C8 C13 -53.9(8) . .
C13 C8 C9 C10 -2.3(9) . .
O4 C8 C9 C10 174.3(6) . .
C8 C9 C10 C11 1.7(10) . .
C9 C10 C11 C12 -0.6(10) . .
C9 C10 C11 C21 -174.7(6) . .
C10 C11 C12 C13 0.1(10) . .
C21 C11 C12 C13 174.2(6) . .
C11 C12 C13 C8 -0.7(10) . .
C9 C8 C13 C12 1.8(10) . .
O4 C8 C13 C12 -174.6(6) . .
C6 O3 C14 C19 -139.5(6) . .
C6 O3 C14 C15 43.7(9) . .
C19 C14 C15 C16 0.9(10) . .
O3 C14 C15 C16 177.6(6) . .
C14 C15 C16 C17 -0.7(10) . .
C15 C16 C17 C18 -0.1(9) . .
C15 C16 C17 C20 -178.4(6) . .
C16 C17 C18 C19 0.8(10) . .
C20 C17 C18 C19 179.1(6) . .
C17 C18 C19 C14 -0.6(11) . .
O3 C14 C19 C18 -177.1(6) . .
C15 C14 C19 C18 -0.2(10) . .
Nd1 O7 C20 O8 72.8(13) 7_646 .
Nd1 O7 C20 C17 -109.8(10) 7_646 .
Nd1 O8 C20 O7 9.0(12) 8_546 .
Nd1 O8 C20 C17 -168.4(5) 8_546 .
C18 C17 C20 O7 6.8(9) . .
C16 C17 C20 O7 -174.9(6) . .
C18 C17 C20 O8 -175.7(6) . .
C16 C17 C20 O8 2.6(9) . .
Nd1 O5 C21 O6 28.7(8) 4_656 .
Nd1 O5 C21 C11 -148.1(5) 4_656 .
Nd1 O6 C21 O5 -139(3) 8_556 .
Nd1 O6 C21 C11 38(4) 8_556 .
Nd1 O6 C21 Nd1 -116(3) 8_556 4_656
C10 C11 C21 O5 169.0(6) . .
C12 C11 C21 O5 -5.2(10) . .
C10 C11 C21 O6 -8.0(10) . .
C12 C11 C21 O6 177.9(6) . .
C10 C11 C21 Nd1 106.8(11) . 4_656
C12 C11 C21 Nd1 -67.3(13) . 4_656

loop_
_platon_squeeze_void_nr
_platon_squeeze_void_average_x
_platon_squeeze_void_average_y
_platon_squeeze_void_average_z
_platon_squeeze_void_volume
_platon_squeeze_void_count_electrons
1 0.250 -0.064 0.750 139.1 1.6
2 0.750 0.064 0.250 139.0 1.7
3 0.750 0.436 0.750 139.1 1.6
4 0.250 0.564 0.250 139.0 1.7
